data_7703552
loop_
_publ_author_name
'Yang, Ya'
'Song, Miao'
'Zhang, Jie'
'Gao, Lihua'
'Wu, Xiaowen'
'Wu, Kui'

_publ_section_title
;
 Coordinated regulation on critical physiochemical performances activated
 from mixed tetrahedral anionic ligands in new series of
 Sr<sub>6</sub>A<sub>4</sub>M<sub>4</sub>S<sub>16</sub> (A = Ag, Cu; M =
 Ge, Sn) nonlinear optical materials.
;
_journal_issue 11
_journal_name_full 'Dalton transactions (Cambridge, England : 2003)'
_journal_page_first 3388
_journal_page_last 3392
_journal_paper_doi 10.1039/d0dt00432d
_journal_volume 49
_journal_year 2020
_chemical_formula_sum 'Ag2 Cu2 Ge4 S16 Sr6'
_chemical_formula_weight 1671.86
_space_group_crystal_system cubic
_space_group_IT_number 220
_space_group_name_Hall 'I -4bd 2c 3'
_space_group_name_H-M_alt 'I -4 3 d'
_atom_sites_solution_hydrogens none
_audit_creation_method SHELXL-2016/6
_audit_update_record
;
2020-02-01 deposited with the CCDC.	2020-02-19 downloaded from the CCDC.
;
_cell_angle_alpha 90
_cell_angle_beta 90
_cell_angle_gamma 90
_cell_formula_units_Z 4
_cell_length_a 14.030(5)
_cell_length_b 14.030(5)
_cell_length_c 14.030(5)
_cell_measurement_reflns_used 721
_cell_measurement_temperature 296(2)
_cell_measurement_theta_max 20.55
_cell_measurement_theta_min 4.11
_cell_volume 2761.7(17)
_computing_cell_refinement 'Bruker SMART'
_computing_data_collection 'Bruker SMART'
_computing_data_reduction 'Bruker SAINT'
_computing_molecular_graphics 'Bruker SHELXTL'
_computing_publication_material 'Bruker SHELXTL'
_computing_structure_refinement 'Bruker SHELXTL'
_computing_structure_solution 'Bruker SHELXTL'
_diffrn_ambient_temperature 296(2)
_diffrn_measured_fraction_theta_full 1.000
_diffrn_measured_fraction_theta_max 1.000
_diffrn_measurement_device_type 'CCD area detector'
_diffrn_measurement_method 'phi and omega scans'
_diffrn_radiation_type MoK\a
_diffrn_radiation_wavelength 0.71073
_diffrn_reflns_av_R_equivalents 0.0924
_diffrn_reflns_av_unetI/netI 0.0357
_diffrn_reflns_Laue_measured_fraction_full 1.000
_diffrn_reflns_Laue_measured_fraction_max 1.000
_diffrn_reflns_limit_h_max 16
_diffrn_reflns_limit_h_min -16
_diffrn_reflns_limit_k_max 16
_diffrn_reflns_limit_k_min -11
_diffrn_reflns_limit_l_max 15
_diffrn_reflns_limit_l_min -16
_diffrn_reflns_number 7394
_diffrn_reflns_point_group_measured_fraction_full 1.000
_diffrn_reflns_point_group_measured_fraction_max 1.000
_diffrn_reflns_theta_full 24.980
_diffrn_reflns_theta_max 24.980
_diffrn_reflns_theta_min 3.557
_diffrn_source 'sealed tube'
_exptl_absorpt_coefficient_mu 19.857
_exptl_absorpt_correction_type multi-scan
_exptl_absorpt_process_details SADABS
_exptl_crystal_colour yellow
_exptl_crystal_density_diffrn 4.021
_exptl_crystal_description block
_exptl_crystal_F_000 3056
_exptl_crystal_size_max 0.201
_exptl_crystal_size_mid 0.138
_exptl_crystal_size_min 0.118
_exptl_transmission_factor_max 0.7456
_exptl_transmission_factor_min 0.5201
_refine_diff_density_max 2.128
_refine_diff_density_min -1.214
_refine_diff_density_rms 0.284
_refine_ls_abs_structure_details
;
 Flack x determined using 160 quotients [(I+)-(I-)]/[(I+)+(I-)]
 (Parsons, Flack and Wagner, Acta Cryst. B69 (2013) 249-259).
;
_refine_ls_abs_structure_Flack 0.027(16)
_refine_ls_extinction_coef 0.0010(3)
_refine_ls_extinction_expression Fc^*^=kFc[1+0.001xFc^2^\l^3^/sin(2\q)]^-1/4^
_refine_ls_extinction_method 'SHELXL-2016/6 (Sheldrick 2016)'
_refine_ls_goodness_of_fit_ref 1.105
_refine_ls_hydrogen_treatment none
_refine_ls_matrix_type full
_refine_ls_number_parameters 29
_refine_ls_number_reflns 416
_refine_ls_number_restraints 6
_refine_ls_restrained_S_all 1.099
_refine_ls_R_factor_all 0.0574
_refine_ls_R_factor_gt 0.0552
_refine_ls_shift/su_max 0.000
_refine_ls_shift/su_mean 0.000
_refine_ls_structure_factor_coef Fsqd
_refine_ls_weighting_details 'w=1/[\s^2^(Fo^2^)+(0.0745P)^2^+140.2895P] where P=(Fo^2^+2Fc^2^)/3'
_refine_ls_weighting_scheme calc
_refine_ls_wR_factor_gt 0.1404
_refine_ls_wR_factor_ref 0.1430
_reflns_Friedel_coverage 0.770
_reflns_Friedel_fraction_full 1.000
_reflns_Friedel_fraction_max 1.000
_reflns_number_gt 398
_reflns_number_total 416
_reflns_threshold_expression 'I > 2\s(I)'
_cod_data_source_file d0dt00432d2.cif
_cod_data_source_block 1
_cod_depositor_comments 'Adding full bibliography for 7703552--7703555.cif.'
_cod_original_cell_volume 2762(3)
_cod_database_code 7703552
_shelx_shelxl_version_number 2016/6
_shelx_space_group_comment
;
The symmetry employed for this shelxl refinement is uniquely defined
by the following loop, which should always be used as a source of
symmetry information in preference to the above space-group names.
They are only intended as comments.
;
_shelx_estimated_absorpt_t_min 0.5201
_shelx_estimated_absorpt_t_max 0.7456

loop_
_space_group_symop_operation_xyz
'x, y, z'
'-x+1/2, -y, z+1/2'
'-x, y+1/2, -z+1/2'
'x+1/2, -y+1/2, -z'
'z, x, y'
'z+1/2, -x+1/2, -y'
'-z+1/2, -x, y+1/2'
'-z, x+1/2, -y+1/2'
'y, z, x'
'-y, z+1/2, -x+1/2'
'y+1/2, -z+1/2, -x'
'-y+1/2, -z, x+1/2'
'y+1/4, x+1/4, z+1/4'
'-y+1/4, -x+3/4, z+3/4'
'y+3/4, -x+1/4, -z+3/4'
'-y+3/4, x+3/4, -z+1/4'
'x+1/4, z+1/4, y+1/4'
'-x+3/4, z+3/4, -y+1/4'
'-x+1/4, -z+3/4, y+3/4'
'x+3/4, -z+1/4, -y+3/4'
'z+1/4, y+1/4, x+1/4'
'z+3/4, -y+1/4, -x+3/4'
'-z+3/4, y+3/4, -x+1/4'
'-z+1/4, -y+3/4, x+3/4'
'x+1/2, y+1/2, z+1/2'
'-x+1, -y+1/2, z+1'
'-x+1/2, y+1, -z+1'
'x+1, -y+1, -z+1/2'
'z+1/2, x+1/2, y+1/2'
'z+1, -x+1, -y+1/2'
'-z+1, -x+1/2, y+1'
'-z+1/2, x+1, -y+1'
'y+1/2, z+1/2, x+1/2'
'-y+1/2, z+1, -x+1'
'y+1, -z+1, -x+1/2'
'-y+1, -z+1/2, x+1'
'y+3/4, x+3/4, z+3/4'
'-y+3/4, -x+5/4, z+5/4'
'y+5/4, -x+3/4, -z+5/4'
'-y+5/4, x+5/4, -z+3/4'
'x+3/4, z+3/4, y+3/4'
'-x+5/4, z+5/4, -y+3/4'
'-x+3/4, -z+5/4, y+5/4'
'x+5/4, -z+3/4, -y+5/4'
'z+3/4, y+3/4, x+3/4'
'z+5/4, -y+3/4, -x+5/4'
'-z+5/4, y+5/4, -x+3/4'
'-z+3/4, -y+5/4, x+5/4'

loop_
_atom_site_label
_atom_site_type_symbol
_atom_site_fract_x
_atom_site_fract_y
_atom_site_fract_z
_atom_site_U_iso_or_equiv
_atom_site_adp_type
_atom_site_occupancy
_atom_site_site_symmetry_order
_atom_site_calc_flag
_atom_site_refinement_flags_posn
_atom_site_refinement_flags_adp
_atom_site_refinement_flags_occupancy
_atom_site_disorder_assembly
_atom_site_disorder_group
Sr1 Sr 0.4835(2) 0.500000 0.250000 0.0295(10) Uani 1 2 d S T P . .
Ge1 Ge 0.51976(15) 0.48024(15) -0.01976(15) 0.0162(10) Uani 1 3 d S T P . .
Cu1 Cu 0.500000 0.250000 0.125000 0.0272(19) Uani 0.6667 4 d S T P . .
Ag1 Ag 0.500000 0.250000 0.2394(15) 0.118(6) Uani 0.3333 2 d S TU P . .
S1 S 0.4179(4) 0.3927(4) 0.0653(4) 0.0216(13) Uani 1 1 d . . . . .
S2 S 0.6103(4) 0.3897(4) -0.1103(4) 0.026(2) Uani 1 3 d S T P . .

loop_
_atom_site_aniso_label
_atom_site_aniso_U_11
_atom_site_aniso_U_22
_atom_site_aniso_U_33
_atom_site_aniso_U_23
_atom_site_aniso_U_13
_atom_site_aniso_U_12
Sr1 0.0364(19) 0.0340(18) 0.0182(16) 0.0007(12) 0.000 0.000
Ge1 0.0162(10) 0.0162(10) 0.0162(10) 0.0003(8) -0.0003(8) -0.0003(8)
Cu1 0.012(2) 0.012(2) 0.058(5) 0.000 0.000 0.000
Ag1 0.117(7) 0.118(7) 0.119(7) 0.000 0.000 -0.0005(14)
S1 0.021(3) 0.023(3) 0.021(3) 0.005(2) 0.0006(18) -0.005(2)
S2 0.026(2) 0.026(2) 0.026(2) -0.007(2) 0.007(2) 0.007(2)

loop_
_atom_type_symbol
_atom_type_description
_atom_type_scat_dispersion_real
_atom_type_scat_dispersion_imag
_atom_type_scat_source
S S 0.1246 0.1234 'International Tables Vol C Tables 4.2.6.8 and 6.1.1.4'
Cu Cu 0.3201 1.2651 'International Tables Vol C Tables 4.2.6.8 and 6.1.1.4'
Ge Ge 0.1547 1.8001 'International Tables Vol C Tables 4.2.6.8 and 6.1.1.4'
Sr Sr -1.5307 3.2498 'International Tables Vol C Tables 4.2.6.8 and 6.1.1.4'
Ag Ag -0.8971 1.1015 'International Tables Vol C Tables 4.2.6.8 and 6.1.1.4'

loop_
_geom_angle_atom_site_label_1
_geom_angle_atom_site_label_2
_geom_angle_atom_site_label_3
_geom_angle
_geom_angle_site_symmetry_1
_geom_angle_site_symmetry_3
_geom_angle_publ_flag
S2 Sr1 S2 110.62(17) 16_545 38_554 ?
S2 Sr1 S1 74.81(16) 16_545 36_554 ?
S2 Sr1 S1 155.04(16) 38_554 36_554 ?
S2 Sr1 S1 155.04(16) 16_545 10_655 ?
S2 Sr1 S1 74.81(16) 38_554 10_655 ?
S1 Sr1 S1 111.0(2) 36_554 10_655 ?
S2 Sr1 S1 86.81(18) 16_545 . ?
S2 Sr1 S1 73.82(16) 38_554 . ?
S1 Sr1 S1 131.13(14) 36_554 . ?
S1 Sr1 S1 71.02(18) 10_655 . ?
S2 Sr1 S1 73.82(16) 16_545 28_455 ?
S2 Sr1 S1 86.81(18) 38_554 28_455 ?
S1 Sr1 S1 71.02(18) 36_554 28_455 ?
S1 Sr1 S1 131.13(14) 10_655 28_455 ?
S1 Sr1 S1 145.8(2) . 28_455 ?
S2 Sr1 S1 133.55(18) 16_545 13 ?
S2 Sr1 S1 93.70(10) 38_554 13 ?
S1 Sr1 S1 67.98(8) 36_554 13 ?
S1 Sr1 S1 67.98(8) 10_655 13 ?
S1 Sr1 S1 138.97(18) . 13 ?
S1 Sr1 S1 68.56(16) 28_455 13 ?
S2 Sr1 S1 93.70(10) 16_545 39_454 ?
S2 Sr1 S1 133.55(18) 38_554 39_454 ?
S1 Sr1 S1 67.98(8) 36_554 39_454 ?
S1 Sr1 S1 67.98(8) 10_655 39_454 ?
S1 Sr1 S1 68.56(16) . 39_454 ?
S1 Sr1 S1 138.97(18) 28_455 39_454 ?
S1 Sr1 S1 97.1(2) 13 39_454 ?
S2 Sr1 Ag1 55.31(9) 16_545 5 ?
S2 Sr1 Ag1 55.31(9) 38_554 5 ?
S1 Sr1 Ag1 124.49(11) 36_554 5 ?
S1 Sr1 Ag1 124.49(11) 10_655 5 ?
S1 Sr1 Ag1 72.92(11) . 5 ?
S1 Sr1 Ag1 72.92(11) 28_455 5 ?
S1 Sr1 Ag1 131.46(10) 13 5 ?
S1 Sr1 Ag1 131.46(10) 39_454 5 ?
S2 Sr1 Ag1 131.2(3) 16_545 3_655 ?
S2 Sr1 Ag1 54.2(2) 38_554 3_655 ?
S1 Sr1 Ag1 103.2(3) 36_554 3_655 ?
S1 Sr1 Ag1 72.4(3) 10_655 3_655 ?
S1 Sr1 Ag1 122.2(3) . 3_655 ?
S1 Sr1 Ag1 60.4(3) 28_455 3_655 ?
S1 Sr1 Ag1 41.29(15) 13 3_655 ?
S1 Sr1 Ag1 131.64(18) 39_454 3_655 ?
Ag1 Sr1 Ag1 93.76(6) 5 3_655 ?
S2 Sr1 Ge1 67.57(16) 16_545 28_455 ?
S2 Sr1 Ge1 122.19(15) 38_554 28_455 ?
S1 Sr1 Ge1 35.62(9) 36_554 28_455 ?
S1 Sr1 Ge1 131.50(13) 10_655 28_455 ?
S1 Sr1 Ge1 152.97(10) . 28_455 ?
S1 Sr1 Ge1 35.63(9) 28_455 28_455 ?
S1 Sr1 Ge1 65.99(10) 13 28_455 ?
S1 Sr1 Ge1 103.37(10) 39_454 28_455 ?
Ag1 Sr1 Ge1 97.63(6) 5 28_455 ?
Ag1 Sr1 Ge1 83.0(3) 3_655 28_455 ?
S2 Sr1 Cu1 112.46(13) 16_545 3_655 ?
S2 Sr1 Cu1 71.64(11) 38_554 3_655 ?
S1 Sr1 Cu1 83.71(10) 36_554 3_655 ?
S1 Sr1 Cu1 92.46(10) 10_655 3_655 ?
S1 Sr1 Cu1 144.59(10) . 3_655 ?
S1 Sr1 Cu1 38.69(10) 28_455 3_655 ?
S1 Sr1 Cu1 38.38(9) 13 3_655 ?
S1 Sr1 Cu1 134.91(14) 39_454 3_655 ?
Ag1 Sr1 Cu1 93.37(5) 5 3_655 ?
Ag1 Sr1 Cu1 24.1(3) 3_655 3_655 ?
Ge1 Sr1 Cu1 59.09(3) 28_455 3_655 ?
S2 Ge1 S1 111.15(16) . . ?
S2 Ge1 S1 111.15(16) . 10_655 ?
S1 Ge1 S1 107.74(17) . 10_655 ?
S2 Ge1 S1 111.15(16) . 7_564 ?
S1 Ge1 S1 107.74(17) . 7_564 ?
S1 Ge1 S1 107.74(17) 10_655 7_564 ?
S2 Ge1 Sr1 133.56(5) . 10_655 ?
S1 Ge1 Sr1 115.28(18) . 10_655 ?
S1 Ge1 Sr1 54.97(15) 10_655 10_655 ?
S1 Ge1 Sr1 53.21(14) 7_564 10_655 ?
S2 Ge1 Sr1 133.56(5) . 30_455 ?
S1 Ge1 Sr1 53.21(15) . 30_455 ?
S1 Ge1 Sr1 115.28(18) 10_655 30_455 ?
S1 Ge1 Sr1 54.97(15) 7_564 30_455 ?
Sr1 Ge1 Sr1 77.74(8) 10_655 30_455 ?
Ag1 Cu1 Ag1 180.0 . 39_454 ?
Ag1 Cu1 S1 70.06(12) . 39_454 ?
Ag1 Cu1 S1 109.94(12) 39_454 39_454 ?
Ag1 Cu1 S1 70.06(12) . 16_545 ?
Ag1 Cu1 S1 109.94(12) 39_454 16_545 ?
S1 Cu1 S1 140.1(2) 39_454 16_545 ?
Ag1 Cu1 S1 109.94(12) . 26_554 ?
Ag1 Cu1 S1 70.06(12) 39_454 26_554 ?
S1 Cu1 S1 96.68(8) 39_454 26_554 ?
S1 Cu1 S1 96.68(8) 16_545 26_554 ?
Ag1 Cu1 S1 109.94(12) . . ?
Ag1 Cu1 S1 70.06(12) 39_454 . ?
S1 Cu1 S1 96.68(8) 39_454 . ?
S1 Cu1 S1 96.68(8) 16_545 . ?
S1 Cu1 S1 140.1(2) 26_554 . ?
Ag1 Cu1 Sr1 116.516(2) . 37_444 ?
Ag1 Cu1 Sr1 63.484(2) 39_454 37_444 ?
S1 Cu1 Sr1 155.14(13) 39_454 37_444 ?
S1 Cu1 Sr1 52.92(13) 16_545 37_444 ?
S1 Cu1 Sr1 102.62(12) 26_554 37_444 ?
S1 Cu1 Sr1 58.47(13) . 37_444 ?
Ag1 Cu1 Sr1 116.516(2) . 14_654 ?
Ag1 Cu1 Sr1 63.484(2) 39_454 14_654 ?
S1 Cu1 Sr1 52.92(13) 39_454 14_654 ?
S1 Cu1 Sr1 155.14(13) 16_545 14_654 ?
S1 Cu1 Sr1 58.47(13) 26_554 14_654 ?
S1 Cu1 Sr1 102.62(12) . 14_654 ?
Sr1 Cu1 Sr1 126.969(3) 37_444 14_654 ?
Ag1 Cu1 Sr1 63.484(2) . 26_554 ?
Ag1 Cu1 Sr1 116.516(2) 39_454 26_554 ?
S1 Cu1 Sr1 102.62(12) 39_454 26_554 ?
S1 Cu1 Sr1 58.47(13) 16_545 26_554 ?
S1 Cu1 Sr1 52.92(13) 26_554 26_554 ?
S1 Cu1 Sr1 155.14(13) . 26_554 ?
Sr1 Cu1 Sr1 101.497(2) 37_444 26_554 ?
Sr1 Cu1 Sr1 101.497(1) 14_654 26_554 ?
Cu1 Ag1 S1 71.6(5) . 16_545 ?
Cu1 Ag1 S1 71.6(5) . 39_454 ?
S1 Ag1 S1 143.3(10) 16_545 39_454 ?
Cu1 Ag1 Ag1 0.000(1) . 39_454 ?
S1 Ag1 Ag1 71.6(5) 16_545 39_454 ?
S1 Ag1 Ag1 71.6(5) 39_454 39_454 ?
Cu1 Ag1 Sr1 180.0 . 9 ?
S1 Ag1 Sr1 108.4(5) 16_545 9 ?
S1 Ag1 Sr1 108.4(5) 39_454 9 ?
Ag1 Ag1 Sr1 180.0 39_454 9 ?
Cu1 Ag1 Sr1 92.4(3) . 26_554 ?
S1 Ag1 Sr1 66.14(14) 16_545 26_554 ?
S1 Ag1 Sr1 115.5(2) 39_454 26_554 ?
Ag1 Ag1 Sr1 92.4(3) 39_454 26_554 ?
Sr1 Ag1 Sr1 87.6(3) 9 26_554 ?
Ge1 S1 Ag1 88.9(3) . 39_454 ?
Ge1 S1 Cu1 109.3(2) . . ?
Ag1 S1 Cu1 38.3(5) 39_454 . ?
Ge1 S1 Sr1 91.17(17) . 30_455 ?
Ag1 S1 Sr1 137.3(4) 39_454 30_455 ?
Cu1 S1 Sr1 157.4(2) . 30_455 ?
Ge1 S1 Sr1 89.40(18) . . ?
Ag1 S1 Sr1 121.1(4) 39_454 . ?
Cu1 S1 Sr1 88.38(15) . . ?
Sr1 S1 Sr1 101.57(17) 30_455 . ?
Ge1 S1 Sr1 131.8(2) . 37_444 ?
Ag1 S1 Sr1 72.56(17) 39_454 37_444 ?
Cu1 S1 Sr1 83.14(15) . 37_444 ?
Sr1 S1 Sr1 75.95(15) 30_455 37_444 ?
Sr1 S1 Sr1 138.38(17) . 37_444 ?
Ge1 S2 Sr1 114.01(15) . 46_454 ?
Ge1 S2 Sr1 114.01(15) . 14_654 ?
Sr1 S2 Sr1 104.58(18) 46_454 14_654 ?
Ge1 S2 Sr1 114.01(15) . 17_554 ?
Sr1 S2 Sr1 104.58(18) 46_454 17_554 ?
Sr1 S2 Sr1 104.58(18) 14_654 17_554 ?

loop_
_geom_bond_atom_site_label_1
_geom_bond_atom_site_label_2
_geom_bond_distance
_geom_bond_site_symmetry_2
_geom_bond_publ_flag
Sr1 S2 3.037(4) 16_545 ?
Sr1 S2 3.037(4) 38_554 ?
Sr1 S1 3.067(6) 36_554 ?
Sr1 S1 3.067(6) 10_655 ?
Sr1 S1 3.135(6) . ?
Sr1 S1 3.135(6) 28_455 ?
Sr1 S1 3.373(6) 13 ?
Sr1 S1 3.373(6) 39_454 ?
Sr1 Ag1 3.43(2) 5 ?
Sr1 Ag1 3.5184(16) 3_655 ?
Sr1 Ge1 3.829(3) 28_455 ?
Sr1 Cu1 3.9284(15) 3_655 ?
Ge1 S2 2.201(10) . ?
Ge1 S1 2.230(5) . ?
Ge1 S1 2.231(5) 10_655 ?
Ge1 S1 2.231(5) 7_564 ?
Cu1 Ag1 1.60(2) . ?
Cu1 Ag1 1.60(2) 39_454 ?
Cu1 S1 2.457(5) 39_454 ?
Cu1 S1 2.457(5) 16_545 ?
Cu1 S1 2.457(5) 26_554 ?
Cu1 S1 2.457(5) . ?
Ag1 S1 2.434(9) 16_545 ?
Ag1 S1 2.434(9) 39_454 ?
Ag1 Ag1 3.21(4) 39_454 ?
